data_4515936
loop_
_publ_author_name
'Fard, Mahmood A.'
'Behnia, Ava'
'Puddephatt, Richard J.'

_publ_section_title
;
 Supramolecular Polymer and Sheet and a Double Cubane Structure in
 Platinum(IV) Iodide Chemistry: Solution of a Longstanding Puzzle.
;
_journal_issue 8
_journal_name_full 'ACS omega'
_journal_page_first 10267
_journal_page_last 10272
_journal_paper_doi 10.1021/acsomega.8b01367
_journal_volume 3
_journal_year 2018
_chemical_formula_sum 'C17 H24 I2 N2 O2 Pt'
_chemical_formula_weight 737.27
_space_group_crystal_system monoclinic
_space_group_IT_number 14
_space_group_name_Hall '-P 2ybc'
_space_group_name_H-M_alt 'P 1 21/c 1'
_atom_sites_solution_hydrogens geom
_atom_sites_solution_primary dual
_atom_sites_solution_secondary difmap
_audit_creation_method SHELXL-2016/6
_cell_angle_alpha 90
_cell_angle_beta 94.272(7)
_cell_angle_gamma 90
_cell_formula_units_Z 4
_cell_length_a 11.333(4)
_cell_length_b 13.086(4)
_cell_length_c 14.249(4)
_cell_measurement_reflns_used 9860
_cell_measurement_temperature 110
_cell_measurement_theta_max 32.41
_cell_measurement_theta_min 2.38
_cell_volume 2107.3(11)
_computing_cell_refinement SAINT
_computing_data_collection Apex2
_computing_data_reduction SAINT
_computing_molecular_graphics NRCVAX
_computing_publication_material cif2tables.py
_computing_structure_refinement SHELXL
_computing_structure_solution SHELXT
_diffrn_ambient_temperature 110
_diffrn_detector 'CCD plate'
_diffrn_detector_type 'Bruker Apex2'
_diffrn_measured_fraction_theta_full 0.999
_diffrn_measured_fraction_theta_max 0.999
_diffrn_measurement_device '\k-geometry diffractometer'
_diffrn_measurement_device_type 'Bruker Kappa Axis Apex2'
_diffrn_measurement_method 'phi and omega scans'
_diffrn_radiation_type MoK\a
_diffrn_radiation_wavelength 0.71073
_diffrn_reflns_av_R_equivalents 0.0330
_diffrn_reflns_av_unetI/netI 0.0191
_diffrn_reflns_Laue_measured_fraction_full 0.999
_diffrn_reflns_Laue_measured_fraction_max 0.999
_diffrn_reflns_limit_h_max 13
_diffrn_reflns_limit_h_min -13
_diffrn_reflns_limit_k_max 15
_diffrn_reflns_limit_k_min -15
_diffrn_reflns_limit_l_max 16
_diffrn_reflns_limit_l_min -14
_diffrn_reflns_number 24469
_diffrn_reflns_point_group_measured_fraction_full 0.999
_diffrn_reflns_point_group_measured_fraction_max 0.999
_diffrn_reflns_theta_full 24.496
_diffrn_reflns_theta_max 24.496
_diffrn_reflns_theta_min 2.848
_diffrn_source 'sealed tube'
_exptl_absorpt_coefficient_mu 9.599
_exptl_absorpt_correction_T_max 0.7464
_exptl_absorpt_correction_T_min 0.4435
_exptl_absorpt_correction_type multi-scan
_exptl_absorpt_process_details SADABS
_exptl_crystal_colour yellow
_exptl_crystal_density_diffrn 2.324
_exptl_crystal_description block
_exptl_crystal_F_000 1360
_exptl_crystal_size_max 0.441
_exptl_crystal_size_mid 0.245
_exptl_crystal_size_min 0.083
_refine_diff_density_max 1.784
_refine_diff_density_min -1.695
_refine_diff_density_rms 0.161
_refine_ls_extinction_method none
_refine_ls_goodness_of_fit_ref 1.192
_refine_ls_hydrogen_treatment constr
_refine_ls_matrix_type full
_refine_ls_number_parameters 222
_refine_ls_number_reflns 3511
_refine_ls_number_restraints 0
_refine_ls_restrained_S_all 1.192
_refine_ls_R_factor_all 0.0285
_refine_ls_R_factor_gt 0.0278
_refine_ls_shift/su_max 0.002
_refine_ls_shift/su_mean 0.000
_refine_ls_structure_factor_coef Fsqd
_refine_ls_weighting_details 'w=1/[\s^2^(Fo^2^)+(0.0415P)^2^+11.4967P] where P=(Fo^2^+2Fc^2^)/3'
_refine_ls_weighting_scheme calc
_refine_ls_wR_factor_gt 0.0805
_refine_ls_wR_factor_ref 0.0809
_reflns_Friedel_coverage 0.000
_reflns_number_gt 3410
_reflns_number_total 3511
_reflns_threshold_expression 'I > 2\s(I)'
_cod_data_source_file ao8b01367_si_002.cif
_cod_data_source_block complex_7
_cod_original_cell_volume 2107.4(11)
_cod_original_sg_symbol_H-M 'P 21/c'
_cod_database_code 4515936
_shelx_shelxl_version_number 2016/6
_shelx_space_group_comment
;
The symmetry employed for this shelxl refinement is uniquely defined
by the following loop, which should always be used as a source of
symmetry information in preference to the above space-group names.
They are only intended as comments.
;
_shelx_estimated_absorpt_t_min 0.101
_shelx_estimated_absorpt_t_max 0.503

loop_
_space_group_symop_operation_xyz
'x, y, z'
'-x, y+1/2, -z+1/2'
'-x, -y, -z'
'x, -y-1/2, z-1/2'

loop_
_atom_site_label
_atom_site_type_symbol
_atom_site_fract_x
_atom_site_fract_y
_atom_site_fract_z
_atom_site_U_iso_or_equiv
_atom_site_adp_type
_atom_site_occupancy
_atom_site_site_symmetry_order
_atom_site_calc_flag
_atom_site_refinement_flags_posn
_atom_site_refinement_flags_adp
Pt1 Pt 0.66252(2) 0.77714(2) 0.52270(2) 0.01285(10) Uani 1 1 d . .
I1 I 0.51592(4) 0.83457(3) 0.64833(3) 0.02475(13) Uani 1 1 d . .
I2 I 0.80940(4) 0.71851(3) 0.39777(3) 0.02108(13) Uani 1 1 d . .
O1 O 0.8807(4) 0.3178(3) 0.6789(3) 0.0237(10) Uani 1 1 d . .
H1 H 0.834562 0.290671 0.715167 0.036 Uiso 1 1 calc R U
N1 N 0.7618(4) 0.9184(4) 0.5440(3) 0.0152(11) Uani 1 1 d . .
N2 N 0.7955(5) 0.7388(4) 0.6433(4) 0.0142(10) Uani 1 1 d . .
H2 H 0.758084 0.761047 0.701343 0.017 Uiso 1 1 calc R U
C1 C 0.5407(6) 0.8245(5) 0.4145(4) 0.0227(14) Uani 1 1 d . .
H1A H 0.460867 0.804115 0.428979 0.034 Uiso 1 1 calc R U
H1B H 0.559874 0.792742 0.355233 0.034 Uiso 1 1 calc R U
H1C H 0.544090 0.899063 0.408356 0.034 Uiso 1 1 calc R U
C2 C 0.5790(6) 0.6373(5) 0.5082(5) 0.0285(16) Uani 1 1 d . .
H2A H 0.633154 0.583327 0.532115 0.043 Uiso 1 1 calc R U
H2B H 0.555628 0.624805 0.441607 0.043 Uiso 1 1 calc R U
H2C H 0.508461 0.637316 0.544082 0.043 Uiso 1 1 calc R U
C3 C 0.7306(6) 1.0095(5) 0.5074(4) 0.0201(13) Uani 1 1 d . .
H3 H 0.658213 1.014915 0.469587 0.024 Uiso 1 1 calc R U
C4 C 0.7991(7) 1.0959(5) 0.5223(5) 0.0268(15) Uani 1 1 d . .
H4 H 0.776307 1.158486 0.492352 0.032 Uiso 1 1 calc R U
C5 C 0.9002(6) 1.0906(5) 0.5806(5) 0.0247(15) Uani 1 1 d . .
H5 H 0.947769 1.149542 0.592999 0.030 Uiso 1 1 calc R U
C6 C 0.9321(6) 0.9977(5) 0.6214(5) 0.0204(13) Uani 1 1 d . .
H6 H 1.001780 0.992441 0.662516 0.024 Uiso 1 1 calc R U
C7 C 0.8624(6) 0.9126(5) 0.6020(4) 0.0168(13) Uani 1 1 d . .
C8 C 0.8988(6) 0.8081(4) 0.6361(4) 0.0168(13) Uani 1 1 d . .
H8A H 0.952886 0.777916 0.592210 0.020 Uiso 1 1 calc R U
H8B H 0.942524 0.813942 0.698618 0.020 Uiso 1 1 calc R U
C9 C 0.8237(5) 0.6314(4) 0.6580(4) 0.0127(12) Uani 1 1 d . .
C10 C 0.9201(5) 0.5857(4) 0.6186(4) 0.0134(12) Uani 1 1 d . .
H10 H 0.973211 0.625921 0.585553 0.016 Uiso 1 1 calc R U
C11 C 0.9376(6) 0.4799(4) 0.6282(4) 0.0170(13) Uani 1 1 d . .
H11 H 1.002866 0.448589 0.601489 0.020 Uiso 1 1 calc R U
C12 C 0.8614(5) 0.4212(5) 0.6758(4) 0.0163(13) Uani 1 1 d . .
C13 C 0.7660(6) 0.4676(5) 0.7171(4) 0.0178(13) Uani 1 1 d . .
H13 H 0.714034 0.427420 0.751168 0.021 Uiso 1 1 calc R U
C14 C 0.7479(6) 0.5722(5) 0.7080(4) 0.0169(13) Uani 1 1 d . .
H14 H 0.683542 0.603449 0.735994 0.020 Uiso 1 1 calc R U
O1S O 0.8046(5) 0.2245(3) 0.8310(4) 0.0291(12) Uani 1 1 d . .
C1S C 0.6790(7) 0.0889(7) 0.7738(6) 0.0399(19) Uani 1 1 d . .
H1SA H 0.595348 0.092013 0.786658 0.060 Uiso 1 1 calc R U
H1SB H 0.704841 0.017398 0.773745 0.060 Uiso 1 1 calc R U
H1SC H 0.689509 0.119510 0.712247 0.060 Uiso 1 1 calc R U
C2S C 0.7507(6) 0.1458(5) 0.8476(5) 0.0200(13) Uani 1 1 d . .
C3S C 0.7582(7) 0.1048(6) 0.9447(5) 0.0299(16) Uani 1 1 d . .
H3SA H 0.809638 0.148830 0.985586 0.045 Uiso 1 1 calc R U
H3SB H 0.791027 0.035550 0.944831 0.045 Uiso 1 1 calc R U
H3SC H 0.678968 0.102987 0.967836 0.045 Uiso 1 1 calc R U

loop_
_atom_site_aniso_label
_atom_site_aniso_U_11
_atom_site_aniso_U_22
_atom_site_aniso_U_33
_atom_site_aniso_U_23
_atom_site_aniso_U_13
_atom_site_aniso_U_12
Pt1 0.01150(15) 0.01172(15) 0.01523(15) -0.00031(8) 0.00018(10) 0.00277(8)
I1 0.0225(2) 0.0262(2) 0.0261(2) 0.00211(17) 0.00577(18) 0.00694(18)
I2 0.0223(2) 0.0239(2) 0.0174(2) 0.00064(15) 0.00390(17) 0.00732(16)
O1 0.032(3) 0.010(2) 0.030(3) 0.0004(19) 0.005(2) 0.0055(19)
N1 0.016(3) 0.012(2) 0.019(3) 0.002(2) 0.006(2) 0.002(2)
N2 0.018(3) 0.008(2) 0.017(3) 0.0002(19) 0.002(2) 0.002(2)
C1 0.028(4) 0.021(3) 0.019(3) 0.000(3) 0.000(3) 0.010(3)
C2 0.025(4) 0.022(3) 0.039(4) -0.009(3) 0.003(3) -0.009(3)
C3 0.024(4) 0.015(3) 0.022(3) 0.008(3) 0.003(3) 0.006(3)
C4 0.036(4) 0.013(3) 0.032(4) 0.008(3) 0.007(3) 0.007(3)
C5 0.031(4) 0.011(3) 0.032(4) -0.002(3) 0.009(3) -0.002(3)
C6 0.021(3) 0.016(3) 0.024(3) -0.001(3) -0.001(3) -0.001(3)
C7 0.019(3) 0.014(3) 0.018(3) 0.003(2) 0.006(2) 0.004(2)
C8 0.017(3) 0.008(3) 0.025(3) 0.004(2) -0.004(3) 0.001(3)
C9 0.015(3) 0.012(3) 0.011(3) 0.001(2) -0.001(2) 0.003(2)
C10 0.017(3) 0.008(3) 0.015(3) 0.003(2) -0.001(2) 0.001(2)
C11 0.019(3) 0.010(3) 0.022(3) 0.002(2) -0.001(2) 0.003(2)
C12 0.019(3) 0.014(3) 0.016(3) 0.000(2) -0.003(2) 0.003(2)
C13 0.024(3) 0.014(3) 0.015(3) 0.003(2) 0.002(2) -0.001(3)
C14 0.018(3) 0.015(3) 0.018(3) -0.005(2) 0.003(2) 0.004(2)
O1S 0.035(3) 0.021(3) 0.031(3) 0.0089(19) 0.002(2) 0.003(2)
C1S 0.035(4) 0.045(5) 0.038(4) -0.015(4) -0.002(4) 0.001(4)
C2S 0.017(3) 0.016(3) 0.026(3) -0.002(3) 0.003(3) 0.004(3)
C3S 0.030(4) 0.026(4) 0.034(4) 0.008(3) 0.005(3) 0.002(3)

loop_
_atom_type_symbol
_atom_type_description
_atom_type_scat_dispersion_real
_atom_type_scat_dispersion_imag
_atom_type_scat_source
C C 0.0033 0.0016 'International Tables Vol C Tables 4.2.6.8 and 6.1.1.4'
H H 0.0000 0.0000 'International Tables Vol C Tables 4.2.6.8 and 6.1.1.4'
N N 0.0061 0.0033 'International Tables Vol C Tables 4.2.6.8 and 6.1.1.4'
O O 0.0106 0.0060 'International Tables Vol C Tables 4.2.6.8 and 6.1.1.4'
I I -0.4742 1.8119 'International Tables Vol C Tables 4.2.6.8 and 6.1.1.4'
Pt Pt -1.7033 8.3905 'International Tables Vol C Tables 4.2.6.8 and 6.1.1.4'

loop_
_geom_angle_atom_site_label_1
_geom_angle_atom_site_label_2
_geom_angle_atom_site_label_3
_geom_angle
C2 Pt1 C1 85.2(3)
C2 Pt1 N1 175.5(3)
C1 Pt1 N1 99.1(2)
C2 Pt1 N2 98.9(3)
C1 Pt1 N2 175.5(2)
N1 Pt1 N2 76.87(18)
C2 Pt1 I2 89.0(2)
C1 Pt1 I2 90.21(19)
N1 Pt1 I2 89.74(13)
N2 Pt1 I2 91.73(13)
C2 Pt1 I1 90.7(2)
C1 Pt1 I1 90.08(19)
N1 Pt1 I1 90.49(13)
N2 Pt1 I1 88.00(13)
I2 Pt1 I1 179.593(16)
C12 O1 H1 109.5
C3 N1 C7 118.1(5)
C3 N1 Pt1 125.7(4)
C7 N1 Pt1 116.1(4)
C9 N2 C8 115.7(5)
C9 N2 Pt1 116.8(4)
C8 N2 Pt1 107.2(3)
C9 N2 H2 105.3
C8 N2 H2 105.3
Pt1 N2 H2 105.3
Pt1 C1 H1A 109.5
Pt1 C1 H1B 109.5
H1A C1 H1B 109.5
Pt1 C1 H1C 109.5
H1A C1 H1C 109.5
H1B C1 H1C 109.5
Pt1 C2 H2A 109.5
Pt1 C2 H2B 109.5
H2A C2 H2B 109.5
Pt1 C2 H2C 109.5
H2A C2 H2C 109.5
H2B C2 H2C 109.5
N1 C3 C4 122.8(6)
N1 C3 H3 118.6
C4 C3 H3 118.6
C5 C4 C3 119.2(6)
C5 C4 H4 120.4
C3 C4 H4 120.4
C4 C5 C6 118.8(6)
C4 C5 H5 120.6
C6 C5 H5 120.6
C5 C6 C7 119.8(6)
C5 C6 H6 120.1
C7 C6 H6 120.1
N1 C7 C6 121.2(6)
N1 C7 C8 116.4(5)
C6 C7 C8 122.1(6)
N2 C8 C7 112.3(5)
N2 C8 H8A 109.1
C7 C8 H8A 109.1
N2 C8 H8B 109.1
C7 C8 H8B 109.1
H8A C8 H8B 107.9
C14 C9 C10 119.8(5)
C14 C9 N2 118.4(5)
C10 C9 N2 121.7(5)
C9 C10 C11 119.4(6)
C9 C10 H10 120.3
C11 C10 H10 120.3
C12 C11 C10 120.8(6)
C12 C11 H11 119.6
C10 C11 H11 119.6
O1 C12 C11 117.7(6)
O1 C12 C13 122.5(6)
C11 C12 C13 119.8(5)
C14 C13 C12 119.9(6)
C14 C13 H13 120.0
C12 C13 H13 120.0
C9 C14 C13 120.3(6)
C9 C14 H14 119.9
C13 C14 H14 119.9
C2S C1S H1SA 109.5
C2S C1S H1SB 109.5
H1SA C1S H1SB 109.5
C2S C1S H1SC 109.5
H1SA C1S H1SC 109.5
H1SB C1S H1SC 109.5
O1S C2S C1S 122.6(7)
O1S C2S C3S 119.3(6)
C1S C2S C3S 118.1(6)
C2S C3S H3SA 109.5
C2S C3S H3SB 109.5
H3SA C3S H3SB 109.5
C2S C3S H3SC 109.5
H3SA C3S H3SC 109.5
H3SB C3S H3SC 109.5

loop_
_geom_bond_atom_site_label_1
_geom_bond_atom_site_label_2
_geom_bond_distance
Pt1 C2 2.064(7)
Pt1 C1 2.086(6)
Pt1 N1 2.173(5)
Pt1 N2 2.257(5)
Pt1 I2 2.6402(7)
Pt1 I1 2.6405(7)
O1 C12 1.371(7)
O1 H1 0.8400
N1 C3 1.339(8)
N1 C7 1.359(8)
N2 C9 1.453(7)
N2 C8 1.489(8)
N2 H2 1.0000
C1 H1A 0.9800
C1 H1B 0.9800
C1 H1C 0.9800
C2 H2A 0.9800
C2 H2B 0.9800
C2 H2C 0.9800
C3 C4 1.379(10)
C3 H3 0.9500
C4 C5 1.366(11)
C4 H4 0.9500
C5 C6 1.383(9)
C5 H5 0.9500
C6 C7 1.381(9)
C6 H6 0.9500
C7 C8 1.499(8)
C8 H8A 0.9900
C8 H8B 0.9900
C9 C14 1.391(9)
C9 C10 1.400(9)
C10 C11 1.404(8)
C10 H10 0.9500
C11 C12 1.371(9)
C11 H11 0.9500
C12 C13 1.407(9)
C13 C14 1.389(9)
C13 H13 0.9500
C14 H14 0.9500
O1S C2S 1.230(8)
C1S C2S 1.481(10)
C1S H1SA 0.9800
C1S H1SB 0.9800
C1S H1SC 0.9800
C2S C3S 1.479(10)
C3S H3SA 0.9800
C3S H3SB 0.9800
C3S H3SC 0.9800

loop_
_geom_torsion_atom_site_label_1
_geom_torsion_atom_site_label_2
_geom_torsion_atom_site_label_3
_geom_torsion_atom_site_label_4
_geom_torsion
C7 N1 C3 C4 3.4(9)
Pt1 N1 C3 C4 -178.7(5)
N1 C3 C4 C5 -3.5(10)
C3 C4 C5 C6 1.4(10)
C4 C5 C6 C7 0.5(10)
C3 N1 C7 C6 -1.3(9)
Pt1 N1 C7 C6 -179.5(5)
C3 N1 C7 C8 -175.8(5)
Pt1 N1 C7 C8 6.0(7)
C5 C6 C7 N1 -0.6(10)
C5 C6 C7 C8 173.6(6)
C9 N2 C8 C7 168.5(5)
Pt1 N2 C8 C7 36.2(6)
N1 C7 C8 N2 -29.6(7)
C6 C7 C8 N2 156.0(6)
C8 N2 C9 C14 149.9(5)
Pt1 N2 C9 C14 -82.4(6)
C8 N2 C9 C10 -34.0(8)
Pt1 N2 C9 C10 93.7(6)
C14 C9 C10 C11 1.4(9)
N2 C9 C10 C11 -174.6(5)
C9 C10 C11 C12 0.0(9)
C10 C11 C12 O1 177.2(6)
C10 C11 C12 C13 -1.3(9)
O1 C12 C13 C14 -177.1(6)
C11 C12 C13 C14 1.3(9)
C10 C9 C14 C13 -1.4(9)
N2 C9 C14 C13 174.7(5)
C12 C13 C14 C9 0.1(9)
